data_4029495
loop_
_publ_author_name
'Yan, Chao Guo'
'Wang, Qi Fang'
'Song, Xiao Kai'
'Sun, Jing'

_publ_section_title
;
 One-step synthesis of pyrido[1,2-a]benzimidazole derivatives by a novel
 multicomponent reaction of chloroacetonitrile, malononitrile, aromatic
 aldehyde, and pyridine.
;
_journal_issue 2
_journal_name_full 'The Journal of organic chemistry'
_journal_page_first 710
_journal_page_last 718
_journal_paper_doi 10.1021/jo802166t
_journal_volume 74
_journal_year 2009
_chemical_formula_moiety 'C26 H16 N4'
_chemical_formula_sum 'C26 H16 N4'
_chemical_formula_weight 384.43
_chemical_name_systematic
; 
 ? 
;
_space_group_IT_number 14
_symmetry_cell_setting monoclinic
_symmetry_space_group_name_Hall '-P 2yn'
_symmetry_space_group_name_H-M 'P 1 21/n 1'
_atom_sites_solution_hydrogens geom
_atom_sites_solution_primary direct
_atom_sites_solution_secondary difmap
_audit_creation_method SHELXL-97
_cell_angle_alpha 90.00
_cell_angle_beta 95.326(2)
_cell_angle_gamma 90.00
_cell_formula_units_Z 4
_cell_length_a 10.9503(19)
_cell_length_b 6.7085(12)
_cell_length_c 27.210(5)
_cell_measurement_reflns_used 2121
_cell_measurement_temperature 296(2)
_cell_measurement_theta_max 22.3
_cell_measurement_theta_min 2.8
_cell_volume 1990.2(6)
_computing_cell_refinement 'Bruker SMART'
_computing_data_collection 'Bruker SMART'
_computing_data_reduction 'Bruker SAINT'
_computing_molecular_graphics 'Bruker SHELXTL'
_computing_publication_material 'Bruker SHELXTL'
_computing_structure_refinement 'SHELXL-97 (Sheldrick, 1997)'
_computing_structure_solution 'SHELXS-97 (Sheldrick, 1990)'
_diffrn_ambient_temperature 296(2)
_diffrn_measured_fraction_theta_full 0.996
_diffrn_measured_fraction_theta_max 0.996
_diffrn_measurement_device_type 'CCD area detector'
_diffrn_measurement_method 'phi and omega scans'
_diffrn_radiation_monochromator graphite
_diffrn_radiation_source 'fine-focus sealed tube'
_diffrn_radiation_type MoK\a
_diffrn_radiation_wavelength 0.71073
_diffrn_reflns_av_R_equivalents 0.0543
_diffrn_reflns_av_sigmaI/netI 0.0536
_diffrn_reflns_limit_h_max 14
_diffrn_reflns_limit_h_min -14
_diffrn_reflns_limit_k_max 8
_diffrn_reflns_limit_k_min -8
_diffrn_reflns_limit_l_max 35
_diffrn_reflns_limit_l_min -34
_diffrn_reflns_number 16789
_diffrn_reflns_theta_full 27.51
_diffrn_reflns_theta_max 27.51
_diffrn_reflns_theta_min 1.95
_exptl_absorpt_coefficient_mu 0.078
_exptl_absorpt_correction_T_max 0.9892
_exptl_absorpt_correction_T_min 0.9838
_exptl_absorpt_correction_type multi-scan
_exptl_absorpt_process_details sadabs
_exptl_crystal_density_diffrn 1.283
_exptl_crystal_density_method 'not measured'
_exptl_crystal_F_000 800
_exptl_crystal_size_max 0.21
_exptl_crystal_size_mid 0.17
_exptl_crystal_size_min 0.14
_refine_diff_density_max 0.191
_refine_diff_density_min -0.145
_refine_diff_density_rms 0.037
_refine_ls_extinction_coef 0.0052(10)
_refine_ls_extinction_expression Fc^*^=kFc[1+0.001xFc^2^\l^3^/sin(2\q)]^-1/4^
_refine_ls_extinction_method SHELXL
_refine_ls_goodness_of_fit_ref 0.973
_refine_ls_hydrogen_treatment constr
_refine_ls_matrix_type full
_refine_ls_number_parameters 273
_refine_ls_number_reflns 4571
_refine_ls_number_restraints 0
_refine_ls_restrained_S_all 0.973
_refine_ls_R_factor_all 0.1085
_refine_ls_R_factor_gt 0.0487
_refine_ls_shift/su_max 0.001
_refine_ls_shift/su_mean 0.000
_refine_ls_structure_factor_coef Fsqd
_refine_ls_weighting_details 'calc w=1/[\s^2^(Fo^2^)+(0.0651P)^2^+0.0000P] where P=(Fo^2^+2Fc^2^)/3'
_refine_ls_weighting_scheme calc
_refine_ls_wR_factor_gt 0.1127
_refine_ls_wR_factor_ref 0.1384
_reflns_number_gt 2482
_reflns_number_total 4571
_reflns_threshold_expression >2sigma(I)
_cod_data_source_file jo802166t_si_001.cif
_cod_data_source_block 5a
_cod_depositor_comments
;
The following automatic conversions were performed:

'_symmetry_cell_setting' value 'Monoclinic' changed to 'monoclinic'
according to
/usr/data/users/saulius/automatic-downloads/retrospective/ACS/lib/dictionaries/cif_core.dic
dictionary named 'cif_core.dic' version 2.4.2 from 2011-04-26.

Automatic conversion script
Id: cif_fix_values 2281 2013-09-26 08:29:07Z andrius 
;
_cod_original_sg_symbol_Hall -P2yn
_cod_original_sg_symbol_H-M P21/n
_cod_database_code 4029495

loop_
_symmetry_equiv_pos_as_xyz
'x, y, z'
'-x+1/2, y+1/2, -z+1/2'
'-x, -y, -z'
'x-1/2, -y-1/2, z-1/2'

loop_
_atom_site_label
_atom_site_type_symbol
_atom_site_fract_x
_atom_site_fract_y
_atom_site_fract_z
_atom_site_U_iso_or_equiv
_atom_site_adp_type
_atom_site_occupancy
_atom_site_symmetry_multiplicity
_atom_site_calc_flag
_atom_site_refinement_flags
C5 C 0.85022(16) 0.7067(2) 0.09016(6) 0.0394(4) Uani 1 1 d .
N1 N 0.69306(13) 0.7482(2) 0.01577(5) 0.0398(4) Uani 1 1 d .
N2 N 0.82803(14) 0.7755(2) -0.04273(5) 0.0446(4) Uani 1 1 d .
C4 C 0.97810(16) 0.6903(2) 0.10161(6) 0.0408(4) Uani 1 1 d .
C3 C 1.05833(15) 0.7133(2) 0.06462(7) 0.0410(4) Uani 1 1 d .
C2 C 1.01641(16) 0.7451(2) 0.01518(6) 0.0401(4) Uani 1 1 d .
C17 C 0.76736(16) 0.6927(3) 0.13035(6) 0.0406(4) Uani 1 1 d .
C1 C 0.88950(16) 0.7533(2) 0.00308(6) 0.0389(4) Uani 1 1 d .
C25 C 1.09940(17) 0.7658(3) -0.02222(7) 0.0440(5) Uani 1 1 d .
C6 C 0.81035(15) 0.7354(2) 0.04068(6) 0.0373(4) Uani 1 1 d .
C24 C 1.18907(19) 0.7072(3) 0.07843(7) 0.0484(5) Uani 1 1 d .
N3 N 1.16603(16) 0.7821(2) -0.05202(7) 0.0624(5) Uani 1 1 d .
C11 C 0.70960(17) 0.7699(3) -0.03408(6) 0.0419(4) Uani 1 1 d .
C9 C 0.49347(19) 0.7697(3) -0.05166(8) 0.0537(5) Uani 1 1 d .
H9 H 0.4237 0.7760 -0.0739 0.064 Uiso 1 1 calc R
N4 N 1.29207(16) 0.7048(3) 0.08923(7) 0.0690(5) Uani 1 1 d .
C10 C 0.60562(18) 0.7802(3) -0.06925(7) 0.0482(5) Uani 1 1 d .
C7 C 0.57762(16) 0.7386(3) 0.03231(7) 0.0463(5) Uani 1 1 d .
H7 H 0.5681 0.7248 0.0657 0.056 Uiso 1 1 calc R
C12 C 0.74315(18) 0.5111(3) 0.15126(7) 0.0564(5) Uani 1 1 d .
H12 H 0.7754 0.3950 0.1390 0.068 Uiso 1 1 calc R
C23 C 1.02928(15) 0.6390(3) 0.15267(6) 0.0440(5) Uani 1 1 d .
C8 C 0.47936(18) 0.7498(3) -0.00112(8) 0.0513(5) Uani 1 1 d .
H8 H 0.4010 0.7441 0.0094 0.062 Uiso 1 1 calc R
C26 C 0.6252(2) 0.7984(3) -0.12265(7) 0.0668(6) Uani 1 1 d .
H26A H 0.5474 0.8146 -0.1417 0.100 Uiso 1 1 calc R
H26B H 0.6647 0.6802 -0.1332 0.100 Uiso 1 1 calc R
H26C H 0.6759 0.9122 -0.1274 0.100 Uiso 1 1 calc R
C16 C 0.71829(19) 0.8631(3) 0.14905(8) 0.0585(5) Uani 1 1 d .
H16 H 0.7336 0.9864 0.1353 0.070 Uiso 1 1 calc R
C13 C 0.6713(2) 0.5008(4) 0.19032(8) 0.0732(7) Uani 1 1 d .
H13 H 0.6553 0.3779 0.2042 0.088 Uiso 1 1 calc R
C18 C 1.03412(19) 0.7748(3) 0.19103(8) 0.0624(6) Uani 1 1 d .
H18 H 1.0053 0.9039 0.1852 0.075 Uiso 1 1 calc R
C22 C 1.07305(17) 0.4481(3) 0.16212(7) 0.0563(6) Uani 1 1 d .
H22 H 1.0712 0.3554 0.1366 0.068 Uiso 1 1 calc R
C19 C 1.0816(2) 0.7198(4) 0.23796(8) 0.0728(7) Uani 1 1 d .
H19 H 1.0852 0.8123 0.2635 0.087 Uiso 1 1 calc R
C14 C 0.6234(2) 0.6709(4) 0.20868(9) 0.0766(7) Uani 1 1 d .
H14 H 0.5754 0.6636 0.2351 0.092 Uiso 1 1 calc R
C15 C 0.6464(2) 0.8515(4) 0.18819(9) 0.0733(7) Uani 1 1 d .
H15 H 0.6136 0.9669 0.2006 0.088 Uiso 1 1 calc R
C21 C 1.11950(19) 0.3944(4) 0.20923(8) 0.0677(6) Uani 1 1 d .
H21 H 1.1482 0.2655 0.2154 0.081 Uiso 1 1 calc R
C20 C 1.12339(19) 0.5300(4) 0.24687(8) 0.0728(7) Uani 1 1 d .
H20 H 1.1544 0.4930 0.2785 0.087 Uiso 1 1 calc R

loop_
_atom_site_aniso_label
_atom_site_aniso_U_11
_atom_site_aniso_U_22
_atom_site_aniso_U_33
_atom_site_aniso_U_23
_atom_site_aniso_U_13
_atom_site_aniso_U_12
C5 0.0426(10) 0.0396(10) 0.0363(10) -0.0016(7) 0.0060(8) -0.0011(8)
N1 0.0392(8) 0.0427(9) 0.0378(9) 0.0009(7) 0.0061(6) 0.0004(6)
N2 0.0468(10) 0.0482(9) 0.0392(9) -0.0005(7) 0.0066(7) 0.0021(7)
C4 0.0432(11) 0.0435(10) 0.0359(10) -0.0020(8) 0.0053(8) -0.0012(8)
C3 0.0370(10) 0.0457(10) 0.0409(11) -0.0029(8) 0.0068(8) 0.0009(8)
C2 0.0441(11) 0.0377(10) 0.0402(11) -0.0030(8) 0.0121(8) -0.0015(8)
C17 0.0375(10) 0.0518(11) 0.0329(10) -0.0006(8) 0.0052(8) -0.0001(8)
C1 0.0428(10) 0.0378(10) 0.0364(10) -0.0024(8) 0.0055(8) 0.0002(8)
C25 0.0483(11) 0.0412(11) 0.0435(11) -0.0031(8) 0.0098(9) 0.0000(8)
C6 0.0391(10) 0.0360(9) 0.0374(10) -0.0008(7) 0.0076(8) 0.0004(7)
C24 0.0457(12) 0.0555(12) 0.0445(12) -0.0007(9) 0.0078(9) -0.0016(9)
N3 0.0635(12) 0.0656(12) 0.0622(12) -0.0036(9) 0.0271(10) -0.0008(9)
C11 0.0462(11) 0.0417(10) 0.0378(11) -0.0005(8) 0.0048(8) 0.0031(8)
C9 0.0498(12) 0.0572(12) 0.0524(13) -0.0028(10) -0.0042(10) 0.0053(9)
N4 0.0459(11) 0.0877(14) 0.0735(14) 0.0027(10) 0.0060(9) -0.0030(9)
C10 0.0511(12) 0.0521(12) 0.0408(11) 0.0000(9) 0.0005(9) 0.0051(9)
C7 0.0427(11) 0.0502(11) 0.0471(11) -0.0006(9) 0.0108(9) -0.0015(9)
C12 0.0593(13) 0.0564(13) 0.0561(13) 0.0012(10) 0.0187(11) -0.0019(10)
C23 0.0361(10) 0.0599(12) 0.0363(10) -0.0031(9) 0.0049(8) -0.0036(9)
C8 0.0401(11) 0.0570(12) 0.0573(13) -0.0010(10) 0.0068(9) 0.0001(9)
C26 0.0679(15) 0.0891(17) 0.0422(13) 0.0035(11) -0.0016(11) 0.0071(12)
C16 0.0651(13) 0.0577(13) 0.0552(13) 0.0022(10) 0.0197(11) 0.0086(11)
C13 0.0773(16) 0.0793(17) 0.0674(16) 0.0129(13) 0.0311(13) -0.0076(13)
C18 0.0606(13) 0.0773(15) 0.0484(13) -0.0100(11) 0.0008(10) 0.0036(11)
C22 0.0577(13) 0.0661(14) 0.0446(12) -0.0008(10) 0.0017(10) 0.0031(10)
C19 0.0637(15) 0.111(2) 0.0434(13) -0.0205(13) 0.0010(11) -0.0003(14)
C14 0.0768(17) 0.101(2) 0.0566(15) 0.0018(14) 0.0303(13) -0.0003(15)
C15 0.0740(16) 0.0833(18) 0.0671(16) -0.0089(13) 0.0301(13) 0.0169(13)
C21 0.0627(14) 0.0843(16) 0.0549(14) 0.0167(13) -0.0009(11) 0.0083(12)
C20 0.0567(14) 0.118(2) 0.0429(13) 0.0094(14) 0.0008(10) 0.0037(14)

loop_
_atom_type_symbol
_atom_type_description
_atom_type_scat_dispersion_real
_atom_type_scat_dispersion_imag
_atom_type_scat_source
C C 0.0033 0.0016 'International Tables Vol C Tables 4.2.6.8 and 6.1.1.4'
H H 0.0000 0.0000 'International Tables Vol C Tables 4.2.6.8 and 6.1.1.4'
N N 0.0061 0.0033 'International Tables Vol C Tables 4.2.6.8 and 6.1.1.4'

loop_
_geom_angle_atom_site_label_1
_geom_angle_atom_site_label_2
_geom_angle_atom_site_label_3
_geom_angle
C6 C5 C4 116.16(16)
C6 C5 C17 124.25(16)
C4 C5 C17 119.59(16)
C7 N1 C11 121.85(15)
C7 N1 C6 131.76(15)
C11 N1 C6 106.37(14)
C11 N2 C1 103.83(15)
C3 C4 C5 120.50(16)
C3 C4 C23 119.19(15)
C5 C4 C23 120.26(16)
C2 C3 C4 122.37(16)
C2 C3 C24 118.91(16)
C4 C3 C24 118.71(16)
C3 C2 C1 117.59(16)
C3 C2 C25 121.71(16)
C1 C2 C25 120.70(16)
C16 C17 C12 118.86(18)
C16 C17 C5 120.26(17)
C12 C17 C5 120.80(17)
N2 C1 C2 127.77(17)
N2 C1 C6 112.81(15)
C2 C1 C6 119.42(16)
N3 C25 C2 179.8(2)
C5 C6 N1 132.07(16)
C5 C6 C1 123.87(16)
N1 C6 C1 104.03(14)
N4 C24 C3 179.2(2)
N2 C11 N1 112.93(15)
N2 C11 C10 127.53(17)
N1 C11 C10 119.53(17)
C10 C9 C8 122.29(18)
C10 C9 H9 118.9
C8 C9 H9 118.9
C9 C10 C11 117.01(18)
C9 C10 C26 124.19(18)
C11 C10 C26 118.79(18)
C8 C7 N1 118.41(18)
C8 C7 H7 120.8
N1 C7 H7 120.8
C17 C12 C13 120.4(2)
C17 C12 H12 119.8
C13 C12 H12 119.8
C18 C23 C22 118.79(18)
C18 C23 C4 122.46(18)
C22 C23 C4 118.75(16)
C7 C8 C9 120.90(19)
C7 C8 H8 119.5
C9 C8 H8 119.5
C10 C26 H26A 109.5
C10 C26 H26B 109.5
H26A C26 H26B 109.5
C10 C26 H26C 109.5
H26A C26 H26C 109.5
H26B C26 H26C 109.5
C17 C16 C15 120.4(2)
C17 C16 H16 119.8
C15 C16 H16 119.8
C14 C13 C12 120.2(2)
C14 C13 H13 119.9
C12 C13 H13 119.9
C23 C18 C19 120.4(2)
C23 C18 H18 119.8
C19 C18 H18 119.8
C21 C22 C23 120.3(2)
C21 C22 H22 119.8
C23 C22 H22 119.8
C20 C19 C18 120.2(2)
C20 C19 H19 119.9
C18 C19 H19 119.9
C15 C14 C13 119.9(2)
C15 C14 H14 120.0
C13 C14 H14 120.0
C14 C15 C16 120.2(2)
C14 C15 H15 119.9
C16 C15 H15 119.9
C20 C21 C22 120.3(2)
C20 C21 H21 119.9
C22 C21 H21 119.9
C19 C20 C21 120.0(2)
C19 C20 H20 120.0
C21 C20 H20 120.0

loop_
_geom_bond_atom_site_label_1
_geom_bond_atom_site_label_2
_geom_bond_distance
C5 C6 1.390(2)
C5 C4 1.410(2)
C5 C17 1.487(3)
N1 C7 1.382(2)
N1 C11 1.393(2)
N1 C6 1.398(2)
N2 C11 1.340(2)
N2 C1 1.369(2)
C4 C3 1.405(2)
C4 C23 1.490(2)
C3 C2 1.397(2)
C3 C24 1.447(3)
C2 C1 1.399(2)
C2 C25 1.433(3)
C17 C16 1.380(3)
C17 C12 1.381(2)
C1 C6 1.406(2)
C25 N3 1.145(2)
C24 N4 1.139(2)
C11 C10 1.419(3)
C9 C10 1.361(3)
C9 C8 1.405(3)
C9 H9 0.9300
C10 C26 1.493(3)
C7 C8 1.345(3)
C7 H7 0.9300
C12 C13 1.382(3)
C12 H12 0.9300
C23 C18 1.383(3)
C23 C22 1.383(3)
C8 H8 0.9300
C26 H26A 0.9600
C26 H26B 0.9600
C26 H26C 0.9600
C16 C15 1.384(3)
C16 H16 0.9300
C13 C14 1.369(3)
C13 H13 0.9300
C18 C19 1.384(3)
C18 H18 0.9300
C22 C21 1.382(3)
C22 H22 0.9300
C19 C20 1.367(3)
C19 H19 0.9300
C14 C15 1.366(3)
C14 H14 0.9300
C15 H15 0.9300
C21 C20 1.368(3)
C21 H21 0.9300
C20 H20 0.9300

loop_
_geom_torsion_atom_site_label_1
_geom_torsion_atom_site_label_2
_geom_torsion_atom_site_label_3
_geom_torsion_atom_site_label_4
_geom_torsion
C6 C5 C4 C3 3.3(2)
C17 C5 C4 C3 -176.68(16)
C6 C5 C4 C23 -173.84(15)
C17 C5 C4 C23 6.1(2)
C5 C4 C3 C2 -2.6(3)
C23 C4 C3 C2 174.60(16)
C5 C4 C3 C24 176.37(15)
C23 C4 C3 C24 -6.4(2)
C4 C3 C2 C1 -0.1(2)
C24 C3 C2 C1 -179.05(15)
C4 C3 C2 C25 -179.19(16)
C24 C3 C2 C25 1.8(2)
C6 C5 C17 C16 -78.7(2)
C4 C5 C17 C16 101.3(2)
C6 C5 C17 C12 104.6(2)
C4 C5 C17 C12 -75.4(2)
C11 N2 C1 C2 178.79(16)
C11 N2 C1 C6 -0.49(19)
C3 C2 C1 N2 -177.43(16)
C25 C2 C1 N2 1.7(3)
C3 C2 C1 C6 1.8(2)
C25 C2 C1 C6 -179.07(16)
C4 C5 C6 N1 176.43(16)
C17 C5 C6 N1 -3.6(3)
C4 C5 C6 C1 -1.6(2)
C17 C5 C6 C1 178.39(16)
C7 N1 C6 C5 0.9(3)
C11 N1 C6 C5 -177.65(18)
C7 N1 C6 C1 179.21(16)
C11 N1 C6 C1 0.68(16)
N2 C1 C6 C5 178.38(15)
C2 C1 C6 C5 -1.0(3)
N2 C1 C6 N1 -0.13(18)
C2 C1 C6 N1 -179.48(14)
C1 N2 C11 N1 0.96(19)
C1 N2 C11 C10 -177.92(17)
C7 N1 C11 N2 -179.78(14)
C6 N1 C11 N2 -1.08(18)
C7 N1 C11 C10 -0.8(2)
C6 N1 C11 C10 177.90(15)
C8 C9 C10 C11 0.0(3)
C8 C9 C10 C26 179.05(18)
N2 C11 C10 C9 179.40(17)
N1 C11 C10 C9 0.6(3)
N2 C11 C10 C26 0.3(3)
N1 C11 C10 C26 -178.49(17)
C11 N1 C7 C8 0.4(2)
C6 N1 C7 C8 -177.97(16)
C16 C17 C12 C13 -0.2(3)
C5 C17 C12 C13 176.59(18)
C3 C4 C23 C18 107.7(2)
C5 C4 C23 C18 -75.1(2)
C3 C4 C23 C22 -72.6(2)
C5 C4 C23 C22 104.6(2)
N1 C7 C8 C9 0.3(3)
C10 C9 C8 C7 -0.5(3)
C12 C17 C16 C15 0.2(3)
C5 C17 C16 C15 -176.59(18)
C17 C12 C13 C14 -0.1(3)
C22 C23 C18 C19 -0.2(3)
C4 C23 C18 C19 179.50(19)
C18 C23 C22 C21 0.7(3)
C4 C23 C22 C21 -179.03(18)
C23 C18 C19 C20 -0.5(3)
C12 C13 C14 C15 0.3(4)
C13 C14 C15 C16 -0.3(4)
C17 C16 C15 C14 0.0(3)
C23 C22 C21 C20 -0.4(3)
C18 C19 C20 C21 0.7(4)
C22 C21 C20 C19 -0.2(3)
